data_7005251
loop_
_publ_author_name
'Carbonera, Chiara'
'Kilner, Colin A.'
'L\'etard, Jean-Fran\,cois'
'Halcrow, Malcolm A.'

_publ_section_title
;
 Anion doping as a probe of cooperativity in the molecular
 spin-crossover compound [FeL2][BF4]2 (L =
 2,6-di{pyrazol-1-yl}pyridine).
;
_journal_issue 13
_journal_name_full 'Dalton transactions (Cambridge, England : 2003)'
_journal_page_first 1284
_journal_page_last 1292
_journal_paper_doi 10.1039/b618480d
_journal_year 2007
_chemical_formula_moiety 'C22 H18 Fe N10, 0.87[B F4], 1.13[Cl O4]'
_chemical_formula_sum 'C22 H18 B0.87 Cl1.13 F3.48 Fe N10 O4.52'
_chemical_formula_weight 666.22
_chemical_name_systematic
;
Bis[2,6-di(pyrazol-1-yl)pyridine]iron(II) 0.87:1.13 tetrafluoroborate:
perchlorate salt
;
_space_group_IT_number 4
_symmetry_cell_setting monoclinic
_symmetry_space_group_name_Hall 'P 2yb'
_symmetry_space_group_name_H-M 'P 1 21 1'
_atom_sites_solution_hydrogens geom
_atom_sites_solution_primary direct
_atom_sites_solution_secondary difmap
_audit_creation_method SHELXL-97
_cell_angle_alpha 90.00
_cell_angle_beta 98.567(2)
_cell_angle_gamma 90.00
_cell_formula_units_Z 2
_cell_length_a 8.5348(3)
_cell_length_b 8.5892(3)
_cell_length_c 18.6089(6)
_cell_measurement_reflns_used 17339
_cell_measurement_temperature 150(2)
_cell_measurement_theta_max 30.05
_cell_measurement_theta_min 2.41
_cell_volume 1348.94(8)
_computing_cell_refinement 'APEX 2 software, Bruker Nonius 2004'
_computing_data_collection 'APEX 2 software, Bruker Nonius 2004'
_computing_data_reduction 'SAINT, Bruker Nonius 2004'
_computing_molecular_graphics 'ORTEX (McArdle, 1995)'
_computing_publication_material 'local program'
_computing_structure_refinement 'SHELXL-97 (Sheldrick, 1997)'
_computing_structure_solution 'SHELXS-97 (Sheldrick, 1990)'
_diffrn_ambient_temperature 150(2)
_diffrn_detector_area_resol_mean '120 microns'
_diffrn_measured_fraction_theta_full 0.993
_diffrn_measured_fraction_theta_max 0.993
_diffrn_measurement_device_type 'Bruker X8 Apex diffractometer'
_diffrn_measurement_method 'Rotation images'
_diffrn_radiation_monochromator graphite
_diffrn_radiation_source 'rotating anode'
_diffrn_radiation_type MoK\a
_diffrn_radiation_wavelength 0.71073
_diffrn_reflns_av_R_equivalents 0.0297
_diffrn_reflns_av_sigmaI/netI 0.0488
_diffrn_reflns_limit_h_max 12
_diffrn_reflns_limit_h_min -11
_diffrn_reflns_limit_k_max 11
_diffrn_reflns_limit_k_min -12
_diffrn_reflns_limit_l_max 23
_diffrn_reflns_limit_l_min -26
_diffrn_reflns_number 17339
_diffrn_reflns_theta_full 30.05
_diffrn_reflns_theta_max 30.05
_diffrn_reflns_theta_min 2.41
_exptl_absorpt_coefficient_mu 0.748
_exptl_absorpt_correction_T_max 0.941
_exptl_absorpt_correction_T_min 0.767
_exptl_absorpt_correction_type multi-scan
_exptl_absorpt_process_details
;
Sheldrick, G. M. (2002). SADABS v. 2.03. University of
G/ottingen, Germany.
;
_exptl_crystal_colour Brown
_exptl_crystal_density_diffrn 1.640
_exptl_crystal_density_method 'not measured'
_exptl_crystal_description 'Rectangular prism'
_exptl_crystal_F_000 674
_exptl_crystal_size_max 0.22
_exptl_crystal_size_mid 0.11
_exptl_crystal_size_min 0.10
_refine_diff_density_max 0.493
_refine_diff_density_min -0.571
_refine_diff_density_rms 0.068
_refine_ls_abs_structure_details 'Flack H D (1983), Acta Cryst. A39, 876-881'
_refine_ls_abs_structure_Flack 0.023(13)
_refine_ls_extinction_method none
_refine_ls_goodness_of_fit_ref 1.074
_refine_ls_hydrogen_treatment constr
_refine_ls_matrix_type full
_refine_ls_number_parameters 422
_refine_ls_number_reflns 7318
_refine_ls_number_restraints 41
_refine_ls_restrained_S_all 1.081
_refine_ls_R_factor_all 0.0452
_refine_ls_R_factor_gt 0.0398
_refine_ls_shift/su_max 0.001
_refine_ls_shift/su_mean 0.000
_refine_ls_structure_factor_coef Fsqd
_refine_ls_weighting_details 'calc w=1/[\s^2^(Fo^2^)+(0.0479P)^2^+0.4939P] where P=(Fo^2^+2Fc^2^)/3'
_refine_ls_weighting_scheme calc
_refine_ls_wR_factor_gt 0.0989
_refine_ls_wR_factor_ref 0.1016
_reflns_number_gt 6678
_reflns_number_total 7318
_reflns_threshold_expression >2sigma(I)
_cod_data_source_file b618480d.txt
_cod_data_source_block c:\datasets\leeds\mh140b~1\mh140b~2\mh140blt
_cod_depositor_comments
;
The following automatic conversions were performed:
'_symmetry_cell_setting' value 'Monoclinic' changed to 'monoclinic'
according to '/home/saulius/struct/CIF-dictionaries/cif_core.dic'
dictionary named 'cif_core.dic' version 2.4.1 from 2010-06-29.

Automatic conversion script
Id: cif_fix_enum 1527 2010-12-29 10:47:43Z saulius 
;
_cod_original_sg_symbol_H-M 'P 21'
_cod_database_code 7005251

loop_
_symmetry_equiv_pos_as_xyz
'x, y, z'
'-x, y+1/2, -z'

loop_
_atom_site_label
_atom_site_type_symbol
_atom_site_fract_x
_atom_site_fract_y
_atom_site_fract_z
_atom_site_U_iso_or_equiv
_atom_site_adp_type
_atom_site_occupancy
_atom_site_symmetry_multiplicity
_atom_site_calc_flag
_atom_site_refinement_flags
_atom_site_disorder_assembly
_atom_site_disorder_group
Fe1 Fe 0.71237(4) 0.84146(4) 0.746513(17) 0.01767(8) Uani 1 1 d . . .
N2 N 0.7065(2) 0.8623(3) 0.64390(11) 0.0189(4) Uani 1 1 d . . .
C3 C 0.5796(3) 0.9224(3) 0.60286(14) 0.0220(5) Uani 1 1 d . . .
C4 C 0.5686(3) 0.9388(4) 0.52810(15) 0.0268(5) Uani 1 1 d . . .
H4 H 0.4780 0.9834 0.4997 0.032 Uiso 1 1 calc R . .
C5 C 0.6995(4) 0.8856(3) 0.49649(15) 0.0281(6) Uani 1 1 d . . .
H5 H 0.6965 0.8941 0.4454 0.034 Uiso 1 1 calc R . .
C6 C 0.8322(3) 0.8213(4) 0.53809(14) 0.0268(6) Uani 1 1 d . . .
H6 H 0.9201 0.7860 0.5167 0.032 Uiso 1 1 calc R . .
C7 C 0.8303(3) 0.8111(3) 0.61212(13) 0.0206(5) Uani 1 1 d . . .
N8 N 0.4640(3) 0.9652(3) 0.64603(12) 0.0231(4) Uani 1 1 d . . .
N9 N 0.4995(2) 0.9372(3) 0.71961(12) 0.0205(4) Uani 1 1 d . . .
C10 C 0.3714(3) 0.9843(3) 0.74720(16) 0.0252(5) Uani 1 1 d . . .
H10 H 0.3603 0.9786 0.7972 0.030 Uiso 1 1 calc R . .
C11 C 0.2549(3) 1.0438(4) 0.69218(17) 0.0284(6) Uani 1 1 d . . .
H11 H 0.1545 1.0855 0.6982 0.034 Uiso 1 1 calc R . .
C12 C 0.3158(3) 1.0294(3) 0.62850(17) 0.0267(6) Uani 1 1 d . . .
H12 H 0.2654 1.0581 0.5814 0.032 Uiso 1 1 calc R . .
N13 N 0.9479(2) 0.7465(3) 0.66495(12) 0.0226(4) Uani 1 1 d . . .
N14 N 0.9210(2) 0.7522(3) 0.73639(12) 0.0212(4) Uani 1 1 d . . .
C15 C 1.0453(3) 0.6832(3) 0.77457(16) 0.0263(6) Uani 1 1 d . . .
H15 H 1.0601 0.6703 0.8258 0.032 Uiso 1 1 calc R . .
C16 C 1.1534(3) 0.6310(4) 0.72870(17) 0.0310(6) Uani 1 1 d . . .
H16 H 1.2508 0.5782 0.7430 0.037 Uiso 1 1 calc R . .
C17 C 1.0884(3) 0.6725(3) 0.65966(17) 0.0282(6) Uani 1 1 d . . .
H17 H 1.1321 0.6538 0.6164 0.034 Uiso 1 1 calc R . .
N18 N 0.7181(2) 0.8127(3) 0.84889(11) 0.0197(5) Uani 1 1 d . . .
C19 C 0.7788(3) 0.9240(3) 0.89549(14) 0.0213(5) Uani 1 1 d . . .
C20 C 0.7889(3) 0.9078(4) 0.97018(15) 0.0267(6) Uani 1 1 d . . .
H20 H 0.8313 0.9878 1.0026 0.032 Uiso 1 1 calc R . .
C21 C 0.7334(3) 0.7679(4) 0.99528(15) 0.0275(6) Uani 1 1 d . . .
H21 H 0.7380 0.7527 1.0461 0.033 Uiso 1 1 calc R . .
C22 C 0.6710(3) 0.6490(4) 0.94741(15) 0.0264(6) Uani 1 1 d . . .
H22 H 0.6335 0.5537 0.9644 0.032 Uiso 1 1 calc R . .
C23 C 0.6675(3) 0.6790(3) 0.87441(15) 0.0220(5) Uani 1 1 d . . .
N24 N 0.8308(3) 1.0529(3) 0.85826(12) 0.0229(5) Uani 1 1 d . . .
N25 N 0.8115(2) 1.0423(3) 0.78314(12) 0.0211(4) Uani 1 1 d . . .
C26 C 0.8772(3) 1.1709(4) 0.76097(16) 0.0265(6) Uani 1 1 d . . .
H26 H 0.8819 1.1962 0.7116 0.032 Uiso 1 1 calc R . .
C27 C 0.9394(3) 1.2652(4) 0.82148(16) 0.0310(6) Uani 1 1 d . . .
H27 H 0.9917 1.3626 0.8204 0.037 Uiso 1 1 calc R . .
C28 C 0.9076(3) 1.1850(4) 0.88224(16) 0.0284(6) Uani 1 1 d . . .
H28 H 0.9345 1.2168 0.9314 0.034 Uiso 1 1 calc R . .
N29 N 0.6104(3) 0.5779(3) 0.81633(12) 0.0226(4) Uani 1 1 d . . .
N30 N 0.6219(2) 0.6294(3) 0.74736(12) 0.0206(4) Uani 1 1 d . . .
C31 C 0.5727(3) 0.5111(3) 0.70380(16) 0.0265(6) Uani 1 1 d . . .
H31 H 0.5683 0.5127 0.6525 0.032 Uiso 1 1 calc R . .
C32 C 0.5281(3) 0.3834(3) 0.74332(17) 0.0302(6) Uani 1 1 d . . .
H32 H 0.4888 0.2859 0.7244 0.036 Uiso 1 1 calc R . .
C33 C 0.5529(3) 0.4286(3) 0.81483(17) 0.0274(6) Uani 1 1 d . . .
H33 H 0.5340 0.3682 0.8554 0.033 Uiso 1 1 calc R . .
B34 B 0.80366(13) 0.30544(13) 0.56023(6) 0.0340(3) Uani 0.42 1 d PD A 1
F35 F 0.6796(14) 0.2701(15) 0.5996(7) 0.034(3) Uiso 0.42 1 d PD A 1
F36 F 0.7542(8) 0.2501(10) 0.4848(4) 0.0263(17) Uiso 0.42 1 d PD A 1
F37 F 0.8305(9) 0.4645(9) 0.5559(5) 0.040(2) Uiso 0.42 1 d PD A 1
F38 F 0.9384(8) 0.2194(7) 0.5896(4) 0.0374(18) Uiso 0.42 1 d PD A 1
Cl34 Cl 0.80366(13) 0.30544(13) 0.56023(6) 0.0340(3) Uani 0.58 1 d PD B 2
O35 O 0.6856(12) 0.2484(13) 0.6003(5) 0.030(2) Uani 0.58 1 d PD B 2
O36 O 0.7929(8) 0.2527(9) 0.4899(3) 0.0384(15) Uani 0.58 1 d PD B 2
O37 O 0.7924(7) 0.4765(6) 0.5610(3) 0.0300(11) Uani 0.58 1 d PD B 2
O38 O 0.9623(5) 0.2694(7) 0.5979(2) 0.0326(10) Uani 0.58 1 d PD B 2
B39 B 0.71509(14) 0.27743(16) 1.05427(6) 0.0358(3) Uani 0.45 1 d PD C 1
F40 F 0.6428(11) 0.2775(10) 0.9837(5) 0.029(2) Uiso 0.45 1 d PD C 1
F41 F 0.6765(7) 0.1653(7) 1.1021(3) 0.0299(16) Uiso 0.45 1 d PD C 1
F42 F 0.8901(6) 0.2541(6) 1.0538(3) 0.0294(14) Uiso 0.45 1 d PD C 1
F43 F 0.6952(7) 0.4239(8) 1.0885(4) 0.054(2) Uiso 0.45 1 d PD C 1
Cl39 Cl 0.71509(14) 0.27743(16) 1.05427(6) 0.0358(3) Uani 0.55 1 d PD D 2
O40 O 0.6316(10) 0.2476(11) 0.9794(4) 0.0290(15) Uani 0.55 1 d PD D 2
O41 O 0.6890(6) 0.1305(6) 1.0911(3) 0.0219(10) Uani 0.55 1 d PD D 2
O42 O 0.8730(5) 0.3069(6) 1.0515(3) 0.0270(10) Uani 0.55 1 d PD D 2
O43 O 0.6387(6) 0.4036(5) 1.0830(2) 0.0305(9) Uani 0.55 1 d PD D 2

loop_
_atom_site_aniso_label
_atom_site_aniso_U_11
_atom_site_aniso_U_22
_atom_site_aniso_U_33
_atom_site_aniso_U_23
_atom_site_aniso_U_13
_atom_site_aniso_U_12
Fe1 0.01828(14) 0.02051(16) 0.01411(15) 0.00029(15) 0.00206(10) 0.00065(14)
N2 0.0221(8) 0.0193(12) 0.0147(9) -0.0005(8) 0.0005(7) -0.0010(8)
C3 0.0236(11) 0.0232(13) 0.0190(12) 0.0012(10) 0.0030(9) -0.0016(10)
C4 0.0330(13) 0.0306(15) 0.0154(12) 0.0024(11) -0.0009(10) -0.0010(11)
C5 0.0391(14) 0.0275(14) 0.0181(12) -0.0006(10) 0.0053(10) -0.0036(11)
C6 0.0327(12) 0.0287(16) 0.0206(12) -0.0028(11) 0.0089(9) -0.0013(12)
C7 0.0238(10) 0.0190(14) 0.0193(11) 0.0012(9) 0.0042(8) -0.0017(9)
N8 0.0231(10) 0.0272(12) 0.0173(10) 0.0013(9) -0.0024(8) 0.0010(9)
N9 0.0227(9) 0.0215(11) 0.0172(10) 0.0010(8) 0.0031(8) 0.0007(8)
C10 0.0239(12) 0.0268(14) 0.0253(14) -0.0016(11) 0.0051(10) -0.0004(10)
C11 0.0228(12) 0.0256(14) 0.0362(16) 0.0001(12) 0.0029(11) 0.0032(10)
C12 0.0199(11) 0.0275(14) 0.0306(15) 0.0009(12) -0.0028(10) 0.0016(10)
N13 0.0221(9) 0.0269(12) 0.0191(10) -0.0011(9) 0.0041(8) 0.0006(8)
N14 0.0216(9) 0.0237(12) 0.0181(10) -0.0010(9) 0.0022(8) -0.0006(8)
C15 0.0237(12) 0.0278(14) 0.0263(14) 0.0057(11) 0.0004(10) 0.0008(10)
C16 0.0228(12) 0.0307(16) 0.0393(17) 0.0028(13) 0.0041(11) 0.0058(11)
C17 0.0248(12) 0.0288(15) 0.0329(15) -0.0015(12) 0.0110(11) 0.0030(11)
N18 0.0201(8) 0.0230(13) 0.0163(9) -0.0008(8) 0.0033(7) 0.0012(8)
C19 0.0179(10) 0.0265(14) 0.0198(12) -0.0008(10) 0.0036(9) 0.0020(9)
C20 0.0254(12) 0.0364(15) 0.0187(12) -0.0014(11) 0.0044(10) 0.0028(11)
C21 0.0273(12) 0.0367(16) 0.0185(13) 0.0041(12) 0.0036(10) 0.0047(12)
C22 0.0259(12) 0.0320(15) 0.0218(13) 0.0074(11) 0.0049(10) 0.0024(11)
C23 0.0195(10) 0.0264(14) 0.0203(12) 0.0021(10) 0.0034(9) 0.0023(9)
N24 0.0229(10) 0.0280(12) 0.0170(10) -0.0009(9) 0.0007(8) -0.0018(9)
N25 0.0222(9) 0.0259(12) 0.0148(10) 0.0015(9) 0.0018(8) 0.0010(8)
C26 0.0258(12) 0.0288(15) 0.0257(14) 0.0026(11) 0.0063(10) -0.0006(10)
C27 0.0321(13) 0.0297(16) 0.0316(15) -0.0031(12) 0.0055(11) -0.0102(12)
C28 0.0304(13) 0.0313(15) 0.0227(14) -0.0096(11) 0.0015(11) -0.0043(11)
N29 0.0235(9) 0.0236(11) 0.0207(11) 0.0017(9) 0.0031(8) 0.0008(9)
N30 0.0214(9) 0.0214(11) 0.0196(10) 0.0005(8) 0.0046(8) 0.0028(8)
C31 0.0269(12) 0.0256(14) 0.0272(14) -0.0056(11) 0.0048(11) 0.0000(10)
C32 0.0302(13) 0.0226(14) 0.0372(16) -0.0030(11) 0.0030(11) -0.0013(10)
C33 0.0264(12) 0.0204(13) 0.0363(16) 0.0046(12) 0.0074(11) -0.0010(10)
B34 0.0402(5) 0.0359(7) 0.0274(5) 0.0046(4) 0.0097(4) 0.0035(4)
Cl34 0.0402(5) 0.0359(7) 0.0274(5) 0.0046(4) 0.0097(4) 0.0035(4)
O35 0.051(4) 0.023(3) 0.021(3) -0.001(2) 0.019(2) 0.000(2)
O36 0.037(3) 0.060(4) 0.021(2) -0.0050(19) 0.013(2) -0.001(3)
O37 0.028(2) 0.018(2) 0.046(3) -0.0002(16) 0.008(2) -0.0042(18)
O38 0.031(2) 0.044(3) 0.023(2) 0.008(2) 0.0046(16) 0.003(2)
B39 0.0404(6) 0.0423(6) 0.0263(5) 0.0040(5) 0.0104(4) 0.0001(5)
Cl39 0.0404(6) 0.0423(6) 0.0263(5) 0.0040(5) 0.0104(4) 0.0001(5)
O40 0.042(3) 0.029(4) 0.014(2) 0.001(2) -0.0007(16) -0.004(3)
O41 0.029(2) 0.020(2) 0.018(2) -0.0024(17) 0.0077(15) 0.0060(17)
O42 0.0239(18) 0.027(3) 0.031(2) 0.0057(19) 0.0059(14) -0.0006(18)
O43 0.035(2) 0.034(2) 0.024(2) -0.0129(16) 0.0087(18) -0.0064(19)

loop_
_atom_type_symbol
_atom_type_description
_atom_type_scat_dispersion_real
_atom_type_scat_dispersion_imag
_atom_type_scat_source
C C 0.0033 0.0016 'International Tables Vol C Tables 4.2.6.8 and 6.1.1.4'
H H 0.0000 0.0000 'International Tables Vol C Tables 4.2.6.8 and 6.1.1.4'
N N 0.0061 0.0033 'International Tables Vol C Tables 4.2.6.8 and 6.1.1.4'
Fe Fe 0.3463 0.8444 'International Tables Vol C Tables 4.2.6.8 and 6.1.1.4'
B B 0.0013 0.0007 'International Tables Vol C Tables 4.2.6.8 and 6.1.1.4'
F F 0.0171 0.0103 'International Tables Vol C Tables 4.2.6.8 and 6.1.1.4'
Cl Cl 0.1484 0.1585 'International Tables Vol C Tables 4.2.6.8 and 6.1.1.4'
O O 0.0106 0.0060 'International Tables Vol C Tables 4.2.6.8 and 6.1.1.4'

loop_
_geom_angle_atom_site_label_1
_geom_angle_atom_site_label_2
_geom_angle_atom_site_label_3
_geom_angle
_geom_angle_site_symmetry_1
_geom_angle_site_symmetry_3
_geom_angle_publ_flag
N2 Fe1 N18 177.95(11) . . ?
N2 Fe1 N14 80.24(9) . . ?
N18 Fe1 N14 98.92(9) . . ?
N2 Fe1 N30 98.15(9) . . ?
N18 Fe1 N30 79.96(9) . . ?
N14 Fe1 N30 90.10(9) . . ?
N2 Fe1 N9 79.80(9) . . ?
N18 Fe1 N9 101.01(8) . . ?
N14 Fe1 N9 160.04(9) . . ?
N30 Fe1 N9 92.28(9) . . ?
N2 Fe1 N25 101.95(9) . . ?
N18 Fe1 N25 79.92(9) . . ?
N14 Fe1 N25 91.48(9) . . ?
N30 Fe1 N25 159.81(9) . . ?
N9 Fe1 N25 93.06(9) . . ?
C3 N2 C7 119.6(2) . . ?
C3 N2 Fe1 120.44(16) . . ?
C7 N2 Fe1 119.91(17) . . ?
N2 C3 C4 122.8(2) . . ?
N2 C3 N8 110.6(2) . . ?
C4 C3 N8 126.6(2) . . ?
C3 C4 C5 116.4(3) . . ?
C6 C5 C4 121.8(3) . . ?
C7 C6 C5 116.8(2) . . ?
N2 C7 C6 122.6(2) . . ?
N2 C7 N13 110.1(2) . . ?
C6 C7 N13 127.3(2) . . ?
C12 N8 N9 111.3(2) . . ?
C12 N8 C3 131.8(2) . . ?
N9 N8 C3 116.8(2) . . ?
C10 N9 N8 104.9(2) . . ?
C10 N9 Fe1 142.8(2) . . ?
N8 N9 Fe1 112.29(15) . . ?
N9 C10 C11 111.0(2) . . ?
C12 C11 C10 106.1(2) . . ?
C11 C12 N8 106.6(3) . . ?
C17 N13 N14 110.9(2) . . ?
C17 N13 C7 132.1(2) . . ?
N14 N13 C7 116.9(2) . . ?
C15 N14 N13 105.4(2) . . ?
C15 N14 Fe1 141.64(19) . . ?
N13 N14 Fe1 112.77(16) . . ?
N14 C15 C16 111.0(3) . . ?
C17 C16 C15 105.9(2) . . ?
C16 C17 N13 106.8(2) . . ?
C23 N18 C19 119.7(2) . . ?
C23 N18 Fe1 120.13(18) . . ?
C19 N18 Fe1 120.10(18) . . ?
N18 C19 C20 122.5(3) . . ?
N18 C19 N24 111.1(2) . . ?
C20 C19 N24 126.4(3) . . ?
C19 C20 C21 116.6(3) . . ?
C20 C21 C22 121.9(3) . . ?
C23 C22 C21 116.0(3) . . ?
N18 C23 C22 123.3(3) . . ?
N18 C23 N29 110.4(2) . . ?
C22 C23 N29 126.3(3) . . ?
C28 N24 N25 111.5(2) . . ?
C28 N24 C19 131.9(2) . . ?
N25 N24 C19 116.4(2) . . ?
C26 N25 N24 105.4(2) . . ?
C26 N25 Fe1 142.0(2) . . ?
N24 N25 Fe1 112.45(17) . . ?
N25 C26 C27 110.6(2) . . ?
C28 C27 C26 105.5(3) . . ?
N24 C28 C27 107.0(2) . . ?
C33 N29 N30 110.9(2) . . ?
C33 N29 C23 132.1(2) . . ?
N30 N29 C23 116.8(2) . . ?
C31 N30 N29 105.3(2) . . ?
C31 N30 Fe1 141.93(19) . . ?
N29 N30 Fe1 112.68(17) . . ?
N30 C31 C32 111.3(3) . . ?
C33 C32 C31 105.8(3) . . ?
N29 C33 C32 106.7(3) . . ?
F37 B34 F35 112.7(6) . . ?
F37 B34 F38 114.0(4) . . ?
F35 B34 F38 108.6(6) . . ?
F37 B34 F36 106.7(5) . . ?
F35 B34 F36 107.0(6) . . ?
F38 B34 F36 107.5(4) . . ?
O37 Cl34 O35 106.6(5) . . ?
O37 Cl34 O38 105.3(3) . . ?
O35 Cl34 O38 110.6(4) . . ?
O37 Cl34 O36 110.0(4) . . ?
O35 Cl34 O36 115.6(5) . . ?
O38 Cl34 O36 108.2(3) . . ?
F40 B39 F41 120.1(5) . . ?
F40 B39 F43 111.2(5) . . ?
F41 B39 F43 105.7(3) . . ?
F40 B39 F42 107.4(5) . . ?
F41 B39 F42 104.0(3) . . ?
F43 B39 F42 107.6(3) . . ?
O40 Cl39 O41 101.8(4) . . ?
O40 Cl39 O43 107.6(4) . . ?
O41 Cl39 O43 111.9(3) . . ?
O40 Cl39 O42 109.3(4) . . ?
O41 Cl39 O42 113.1(3) . . ?
O43 Cl39 O42 112.5(3) . . ?

loop_
_geom_bond_atom_site_label_1
_geom_bond_atom_site_label_2
_geom_bond_distance
_geom_bond_site_symmetry_2
_geom_bond_publ_flag
Fe1 N2 1.911(2) . ?
Fe1 N18 1.914(2) . ?
Fe1 N14 1.973(2) . ?
Fe1 N30 1.979(2) . ?
Fe1 N9 1.989(2) . ?
Fe1 N25 1.996(2) . ?
N2 C3 1.333(3) . ?
N2 C7 1.358(3) . ?
C3 C4 1.387(4) . ?
C3 N8 1.410(3) . ?
C4 C5 1.414(4) . ?
C5 C6 1.388(4) . ?
C6 C7 1.383(3) . ?
C7 N13 1.410(3) . ?
N8 C12 1.374(3) . ?
N8 N9 1.379(3) . ?
N9 C10 1.338(3) . ?
C10 C11 1.412(4) . ?
C11 C12 1.369(4) . ?
N13 C17 1.373(3) . ?
N13 N14 1.383(3) . ?
N14 C15 1.326(4) . ?
C15 C16 1.420(4) . ?
C16 C17 1.369(4) . ?
N18 C23 1.339(3) . ?
N18 C19 1.342(3) . ?
C19 C20 1.387(4) . ?
C19 N24 1.412(3) . ?
C20 C21 1.397(4) . ?
C21 C22 1.407(4) . ?
C22 C23 1.378(4) . ?
C23 N29 1.415(4) . ?
N24 C28 1.352(4) . ?
N24 N25 1.386(3) . ?
N25 C26 1.332(4) . ?
C26 C27 1.424(4) . ?
C27 C28 1.385(4) . ?
N29 C33 1.372(4) . ?
N29 N30 1.375(3) . ?
N30 C31 1.328(4) . ?
C31 C32 1.404(4) . ?
C32 C33 1.372(4) . ?
B34 F37 1.389(8) . ?
B34 F35 1.407(10) . ?
B34 F38 1.407(7) . ?
B34 F36 1.482(8) . ?
Cl34 O36 1.375(6) . ?
Cl34 O35 1.427(10) . ?
Cl34 O38 1.462(4) . ?
Cl34 O37 1.473(5) . ?
B39 F40 1.365(8) . ?
B39 F41 1.384(6) . ?
B39 F43 1.432(7) . ?
B39 F42 1.508(5) . ?
Cl39 O42 1.380(5) . ?
Cl39 O43 1.410(5) . ?
Cl39 O41 1.469(5) . ?
Cl39 O40 1.490(8) . ?
